data_2013692
loop_
_publ_author_name
'Prabodhika Mallikaratchy'
'Richard E. Norman'
'Frank R. Fronczek'
'Thomas Junk'

_publ_section_title
;
 Tribromo(3,5-dimethyl-2-nitrophenyl-\k^2^<i>C</i>^1^,<i>O</i>)tellurium(IV),
 bromo(3,5-dimethyl-2-nitrophenyl-\k^2^<i>C</i>^1^,<i>O</i>)tellurium(II)
 and
 bromo(3,5-dimethyl-2-nitrosophenyl-\k^2^<i>C</i>^1^,<i>O</i>)tellurium(II)
;
_journal_issue 10
_journal_name_full 'Acta Crystallographica Section C'
_journal_page_first o571
_journal_page_last o574
_journal_paper_doi 10.1107/S0108270103017955
_journal_volume 59
_journal_year 2003
_chemical_formula_iupac 'C8 H8 Br3 N O2 Te'
_chemical_formula_moiety 'C8 H8 Br3 N O2 Te'
_chemical_formula_sum 'C8 H8 Br3 N O2 Te'
_chemical_formula_weight 517.48
_chemical_name_systematic
;
Tribromo(3,5-dimethyl-2-nitrophenyl-\k^2^C^1^,O)tellurium(IV)
;
_space_group_IT_number 29
_symmetry_cell_setting orthorhombic
_symmetry_space_group_name_Hall 'P 2c -2ac'
_symmetry_space_group_name_H-M 'P c a 21'
_atom_sites_solution_hydrogens geom
_atom_sites_solution_primary direct
_atom_sites_solution_secondary difmap
_audit_creation_method SHELXL-97
_cell_angle_alpha 90
_cell_angle_beta 90
_cell_angle_gamma 90
_cell_formula_units_Z 8
_cell_length_a 7.371(2)
_cell_length_b 12.139(5)
_cell_length_c 28.274(11)
_cell_measurement_reflns_used 28416
_cell_measurement_temperature 120
_cell_measurement_theta_max 32.0
_cell_measurement_theta_min 2.5
_cell_volume 2529.9(16)
_computing_cell_refinement 'Denzo and Scalepack (Otwinowski & Minor, 1997)'
_computing_data_collection 'COLLECT (Nonius, 2000)'
_computing_data_reduction 'Denzo and Scalepack (Otwinowski & Minor, 1997)'
_computing_molecular_graphics 'ORTEP-3 (Farrugia, 1997)'
_computing_publication_material SHELXL97
_computing_structure_refinement 'SHELXL97 (Sheldrick, 1997)'
_computing_structure_solution 'SIR97 (Altomare, et al., 1999)'
_diffrn_ambient_temperature 120
_diffrn_measured_fraction_theta_full 0.967
_diffrn_measured_fraction_theta_max 0.967
_diffrn_measurement_device_type 'KappaCCD (with Oxford Cryostream)'
_diffrn_measurement_method '\w scans with \k offsets'
_diffrn_radiation_monochromator graphite
_diffrn_radiation_source 'fine-focus sealed tube'
_diffrn_radiation_type MoK\a
_diffrn_radiation_wavelength 0.71073
_diffrn_reflns_av_R_equivalents 0.032
_diffrn_reflns_av_sigmaI/netI 0.049
_diffrn_reflns_limit_h_max 10
_diffrn_reflns_limit_h_min -10
_diffrn_reflns_limit_k_max 18
_diffrn_reflns_limit_k_min -18
_diffrn_reflns_limit_l_max 41
_diffrn_reflns_limit_l_min -41
_diffrn_reflns_number 28416
_diffrn_reflns_theta_full 32.0
_diffrn_reflns_theta_max 32.0
_diffrn_reflns_theta_min 3.2
_diffrn_standards_decay_% <2
_diffrn_standards_number 0
_exptl_absorpt_coefficient_mu 11.808
_exptl_absorpt_correction_T_max 0.170
_exptl_absorpt_correction_T_min 0.108
_exptl_absorpt_correction_type multi-scan
_exptl_absorpt_process_details 'HKL Scalepack (Otwinowski & Minor 1997)'
_exptl_crystal_colour yellow
_exptl_crystal_density_diffrn 2.717
_exptl_crystal_density_method 'not measured'
_exptl_crystal_description prism
_exptl_crystal_F_000 1888
_exptl_crystal_size_max 0.20
_exptl_crystal_size_mid 0.17
_exptl_crystal_size_min 0.15
_refine_diff_density_max 2.77
_refine_diff_density_min -2.44
_refine_ls_abs_structure_details 'not determined'
_refine_ls_extinction_coef 0.00162(17)
_refine_ls_extinction_expression Fc^*^=kFc[1+0.001xFc^2^\l^3^/sin(2\q)]^-1/4^
_refine_ls_extinction_method SHELXL97
_refine_ls_goodness_of_fit_ref 1.014
_refine_ls_hydrogen_treatment constr
_refine_ls_matrix_type full
_refine_ls_number_parameters 272
_refine_ls_number_reflns 4303
_refine_ls_number_restraints 1
_refine_ls_restrained_S_all 1.014
_refine_ls_R_factor_all 0.041
_refine_ls_R_factor_gt 0.035
_refine_ls_shift/su_max 0.000
_refine_ls_shift/su_mean 0.000
_refine_ls_structure_factor_coef Fsqd
_refine_ls_weighting_details 'calc w=1/[\s^2^(Fo^2^)+(0.0533P)^2^] where P=(Fo^2^+2Fc^2^)/3'
_refine_ls_weighting_scheme calc
_refine_ls_wR_factor_gt 0.085
_refine_ls_wR_factor_ref 0.087
_reflns_number_gt 3800
_reflns_number_total 4303
_reflns_threshold_expression I>2\s(I)
_cod_data_source_file sq1028.cif
_cod_data_source_block I
_cod_original_sg_symbol_H-M 'P c a 21      '
_cod_database_code 2013692
_cod_database_fobs_code 2013692

loop_
_symmetry_equiv_pos_as_xyz
'x, y, z'
'-x, -y, z+1/2'
'-x+1/2, y, z+1/2'
'x+1/2, -y, z'

loop_
_atom_site_label
_atom_site_fract_x
_atom_site_fract_y
_atom_site_fract_z
_atom_site_U_iso_or_equiv
_atom_site_adp_type
_atom_site_calc_flag
_atom_site_refinement_flags
_atom_site_occupancy
_atom_site_disorder_assembly
_atom_site_disorder_group
_atom_site_type_symbol
Te1A 0.92217(6) 0.37332(3) 0.106304(17) 0.01431(10) Uani d . 1 . . Te
Br1A 1.08917(10) 0.33061(6) 0.03087(3) 0.01852(16) Uani d . 1 . . Br
Br2A 1.21934(12) 0.34689(7) 0.15779(3) 0.02552(18) Uani d . 1 . . Br
Br3A 0.60060(11) 0.37082(6) 0.06261(3) 0.02202(17) Uani d . 1 . . Br
O1A 0.7642(9) 0.3653(4) 0.1824(2) 0.0239(13) Uani d . 1 . . O
O2A 0.7028(11) 0.2544(6) 0.2393(2) 0.0361(16) Uani d . 1 . . O
N1A 0.7495(9) 0.2714(5) 0.1988(2) 0.0189(12) Uani d . 1 . . N
C1A 0.8665(10) 0.2048(6) 0.1228(3) 0.0149(13) Uani d . 1 . . C
C2A 0.7893(10) 0.1789(6) 0.1672(3) 0.0153(13) Uani d . 1 . . C
C3A 0.7537(9) 0.0698(6) 0.1804(3) 0.0141(13) Uani d . 1 . . C
C4A 0.7900(9) -0.0111(6) 0.1475(3) 0.0151(13) Uani d . 1 . . C
H4A 0.7652 -0.0856 0.1555 0.018 Uiso calc R 1 . . H
C5A 0.8629(9) 0.0127(6) 0.1024(3) 0.0183(14) Uani d . 1 . . C
C6A 0.8992(10) 0.1231(6) 0.0907(3) 0.0136(13) Uani d . 1 . . C
H6A 0.9465 0.1409 0.0604 0.016 Uiso calc R 1 . . H
C7A 0.6730(12) 0.0337(7) 0.2277(3) 0.0247(16) Uani d . 1 . . C
H7A1 0.6179 -0.0393 0.2243 0.037 Uiso calc R 1 . . H
H7A2 0.5802 0.0867 0.2376 0.037 Uiso calc R 1 . . H
H7A3 0.7691 0.0305 0.2516 0.037 Uiso calc R 1 . . H
C8A 0.8988(11) -0.0800(6) 0.0675(3) 0.0200(15) Uani d . 1 . . C
H8A1 0.8731 -0.0544 0.0354 0.030 Uiso calc R 1 . . H
H8A2 0.8204 -0.1428 0.0750 0.030 Uiso calc R 1 . . H
H8A3 1.0262 -0.1027 0.0697 0.030 Uiso calc R 1 . . H
Te1B 0.63629(6) 0.12717(3) 0.394063(17) 0.01307(10) Uani d . 1 . . Te
Br1B 0.80492(10) 0.17320(6) 0.46789(3) 0.01840(15) Uani d . 1 . . Br
Br2B 0.93362(11) 0.15689(7) 0.34117(3) 0.02125(16) Uani d . 1 . . Br
Br3B 0.31764(10) 0.12576(6) 0.43809(3) 0.01941(16) Uani d . 1 . . Br
O1B 0.4641(8) 0.1285(4) 0.3221(2) 0.0201(11) Uani d . 1 . . O
O2B 0.3274(9) 0.2367(5) 0.2728(2) 0.0305(14) Uani d . 1 . . O
N1B 0.4201(9) 0.2243(5) 0.3081(2) 0.0172(12) Uani d . 1 . . N
C1B 0.5705(9) 0.2938(6) 0.3783(3) 0.0138(13) Uani d . 1 . . C
C2B 0.4786(9) 0.3188(5) 0.3364(3) 0.0152(13) Uani d . 1 . . C
C3B 0.4379(10) 0.4269(5) 0.3219(3) 0.0151(13) Uani d . 1 . . C
C4B 0.4878(11) 0.5085(6) 0.3544(3) 0.0203(14) Uani d . 1 . . C
H4B 0.4612 0.5828 0.3465 0.024 Uiso calc R 1 . . H
C5B 0.5719(9) 0.4889(6) 0.3967(3) 0.0144(12) Uani d . 1 . . C
C6B 0.6162(10) 0.3793(6) 0.4088(3) 0.0165(14) Uani d . 1 . . C
H6B 0.6771 0.3640 0.4377 0.020 Uiso calc R 1 . . H
C7B 0.3583(12) 0.4584(6) 0.2752(3) 0.0229(16) Uani d . 1 . . C
H7B1 0.4302 0.4256 0.2497 0.034 Uiso calc R 1 . . H
H7B2 0.3591 0.5388 0.2721 0.034 Uiso calc R 1 . . H
H7B3 0.2332 0.4314 0.2733 0.034 Uiso calc R 1 . . H
C8B 0.6148(11) 0.5776(6) 0.4309(3) 0.0238(17) Uani d . 1 . . C
H8B1 0.7384 0.5674 0.4429 0.036 Uiso calc R 1 . . H
H8B2 0.5287 0.5748 0.4572 0.036 Uiso calc R 1 . . H
H8B3 0.6058 0.6492 0.4151 0.036 Uiso calc R 1 . . H

loop_
_atom_site_aniso_label
_atom_site_aniso_U_11
_atom_site_aniso_U_22
_atom_site_aniso_U_33
_atom_site_aniso_U_12
_atom_site_aniso_U_13
_atom_site_aniso_U_23
Te1A 0.0219(2) 0.00927(17) 0.0118(2) -0.00195(14) 0.00187(18) -0.00106(17)
Br1A 0.0240(4) 0.0179(3) 0.0137(4) -0.0019(3) 0.0045(3) -0.0009(3)
Br2A 0.0314(4) 0.0242(4) 0.0210(4) -0.0069(3) -0.0079(4) -0.0015(3)
Br3A 0.0230(4) 0.0145(3) 0.0286(5) 0.0044(3) -0.0018(3) -0.0019(3)
O1A 0.042(3) 0.012(2) 0.018(3) -0.002(2) 0.012(3) 0.001(2)
O2A 0.069(5) 0.029(3) 0.010(3) 0.000(3) 0.014(3) -0.003(2)
N1A 0.027(3) 0.018(3) 0.013(3) 0.000(2) 0.008(2) -0.002(2)
C1A 0.024(4) 0.008(3) 0.013(3) 0.000(2) 0.000(3) -0.003(2)
C2A 0.023(3) 0.015(3) 0.008(3) 0.001(3) 0.004(2) 0.000(2)
C3A 0.013(3) 0.015(3) 0.014(3) -0.001(2) -0.001(2) -0.003(2)
C4A 0.018(3) 0.012(2) 0.015(4) 0.001(2) -0.004(2) -0.004(2)
C5A 0.015(3) 0.016(3) 0.023(4) 0.003(2) 0.000(3) 0.001(3)
C6A 0.017(3) 0.016(3) 0.008(3) 0.002(2) 0.000(2) -0.005(2)
C7A 0.032(4) 0.023(4) 0.020(4) -0.005(3) 0.001(3) 0.001(3)
C8A 0.026(4) 0.018(3) 0.017(4) -0.002(3) 0.003(3) -0.007(3)
Te1B 0.0184(2) 0.00841(16) 0.0123(2) 0.00115(14) -0.00128(16) -0.00081(17)
Br1B 0.0245(3) 0.0166(3) 0.0141(3) 0.0024(3) -0.0054(3) 0.0005(3)
Br2B 0.0222(3) 0.0218(3) 0.0197(4) 0.0015(3) 0.0032(3) -0.0034(3)
Br3B 0.0217(4) 0.0146(3) 0.0220(4) -0.0044(2) 0.0038(3) -0.0014(3)
O1B 0.027(3) 0.011(2) 0.022(3) -0.002(2) -0.004(2) -0.002(2)
O2B 0.051(4) 0.024(3) 0.017(3) -0.003(3) -0.017(3) 0.002(2)
N1B 0.025(3) 0.014(3) 0.013(3) 0.000(2) -0.002(2) -0.004(2)
C1B 0.018(3) 0.010(3) 0.013(3) -0.003(2) 0.001(2) -0.002(2)
C2B 0.014(3) 0.008(2) 0.023(4) -0.004(2) -0.002(3) -0.007(3)
C3B 0.019(3) 0.011(3) 0.016(3) 0.003(2) 0.000(2) 0.007(3)
C4B 0.022(3) 0.012(3) 0.026(4) 0.006(3) 0.001(3) 0.006(3)
C5B 0.021(3) 0.011(3) 0.011(3) 0.002(2) 0.001(3) -0.003(3)
C6B 0.019(3) 0.019(3) 0.011(4) -0.003(3) 0.000(3) 0.003(3)
C7B 0.037(4) 0.017(3) 0.015(4) 0.009(3) -0.006(3) 0.002(3)
C8B 0.025(4) 0.010(3) 0.036(5) -0.002(3) -0.001(3) -0.004(3)

loop_
_atom_type_symbol
_atom_type_description
_atom_type_scat_dispersion_real
_atom_type_scat_dispersion_imag
_atom_type_scat_source
C C 0.0033 0.0016 'International Tables Vol C Tables 4.2.6.8 and 6.1.1.4'
H H 0.0000 0.0000 'International Tables Vol C Tables 4.2.6.8 and 6.1.1.4'
O O 0.0106 0.0060 'International Tables Vol C Tables 4.2.6.8 and 6.1.1.4'
Br Br -0.2901 2.4595 'International Tables Vol C Tables 4.2.6.8 and 6.1.1.4'
N N 0.0061 0.0033 'International Tables Vol C Tables 4.2.6.8 and 6.1.1.4'
Te Te -0.5308 1.6751 'International Tables Vol C Tables 4.2.6.8 and 6.1.1.4'

loop_
_geom_angle_atom_site_label_1
_geom_angle_atom_site_label_2
_geom_angle_atom_site_label_3
_geom_angle
_geom_angle_publ_flag
C1A Te1A O1A 71.3(2) y
C1A Te1A Br1A 94.7(2) y
O1A Te1A Br1A 165.75(12) y
C1A Te1A Br2A 85.6(2) y
O1A Te1A Br2A 84.59(17) y
Br1A Te1A Br2A 92.08(4) y
C1A Te1A Br3A 85.4(2) y
O1A Te1A Br3A 89.08(17) y
Br1A Te1A Br3A 92.27(4) y
Br2A Te1A Br3A 170.27(3) y
N1A O1A Te1A 114.1(5) y
O2A N1A O1A 122.5(7) ?
O2A N1A C2A 120.1(7) ?
O1A N1A C2A 117.4(6) ?
C6A C1A C2A 119.9(7) ?
C6A C1A Te1A 121.1(6) y
C2A C1A Te1A 118.9(5) y
C3A C2A C1A 121.5(7) ?
C3A C2A N1A 121.6(6) ?
C1A C2A N1A 116.9(6) ?
C4A C3A C2A 117.2(7) ?
C4A C3A C7A 117.4(6) ?
C2A C3A C7A 125.3(6) ?
C3A C4A C5A 122.4(7) ?
C3A C4A H4A 118.8 ?
C5A C4A H4A 118.8 ?
C6A C5A C4A 118.6(7) ?
C6A C5A C8A 121.4(8) ?
C4A C5A C8A 120.0(7) ?
C1A C6A C5A 120.2(7) ?
C1A C6A H6A 119.9 ?
C5A C6A H6A 119.9 ?
C3A C7A H7A1 109.5 ?
C3A C7A H7A2 109.5 ?
H7A1 C7A H7A2 109.5 ?
C3A C7A H7A3 109.5 ?
H7A1 C7A H7A3 109.5 ?
H7A2 C7A H7A3 109.5 ?
C5A C8A H8A1 109.5 ?
C5A C8A H8A2 109.5 ?
H8A1 C8A H8A2 109.5 ?
C5A C8A H8A3 109.5 ?
H8A1 C8A H8A3 109.5 ?
H8A2 C8A H8A3 109.5 ?
C1B Te1B O1B 72.2(2) y
C1B Te1B Br1B 94.3(2) y
O1B Te1B Br1B 166.60(12) y
C1B Te1B Br3B 84.41(19) y
O1B Te1B Br3B 85.96(15) y
Br1B Te1B Br3B 92.86(4) y
C1B Te1B Br2B 86.66(19) y
O1B Te1B Br2B 87.63(15) y
Br1B Te1B Br2B 91.68(4) y
Br3B Te1B Br2B 170.26(3) y
N1B O1B Te1B 114.0(4) y
O2B N1B O1B 120.7(6) ?
O2B N1B C2B 121.2(6) ?
O1B N1B C2B 118.1(6) ?
C6B C1B C2B 118.7(6) ?
C6B C1B Te1B 121.7(5) y
C2B C1B Te1B 119.6(5) y
C1B C2B C3B 123.7(6) ?
C1B C2B N1B 115.9(6) ?
C3B C2B N1B 120.4(7) ?
C4B C3B C2B 114.3(7) ?
C4B C3B C7B 120.1(6) ?
C2B C3B C7B 125.5(7) ?
C5B C4B C3B 124.7(7) ?
C5B C4B H4B 117.6 ?
C3B C4B H4B 117.6 ?
C4B C5B C6B 118.8(7) ?
C4B C5B C8B 122.8(7) ?
C6B C5B C8B 118.5(7) ?
C1B C6B C5B 119.8(7) ?
C1B C6B H6B 120.1 ?
C5B C6B H6B 120.1 ?
C3B C7B H7B1 109.5 ?
C3B C7B H7B2 109.5 ?
H7B1 C7B H7B2 109.5 ?
C3B C7B H7B3 109.5 ?
H7B1 C7B H7B3 109.5 ?
H7B2 C7B H7B3 109.5 ?
C5B C8B H8B1 109.5 ?
C5B C8B H8B2 109.5 ?
H8B1 C8B H8B2 109.5 ?
C5B C8B H8B3 109.5 ?
H8B1 C8B H8B3 109.5 ?
H8B2 C8B H8B3 109.5 ?

loop_
_geom_bond_atom_site_label_1
_geom_bond_atom_site_label_2
_geom_bond_site_symmetry_2
_geom_bond_distance
_geom_bond_publ_flag
Te1A C1A . 2.138(7) y
Te1A O1A . 2.448(6) y
Te1A Br1A . 2.5165(12) y
Te1A Br2A . 2.6495(11) y
Te1A Br3A . 2.6731(11) y
O1A N1A . 1.236(8) y
O2A N1A . 1.212(8) y
N1A C2A . 1.466(9) y
C1A C6A . 1.365(9) ?
C1A C2A . 1.414(11) ?
C2A C3A . 1.400(10) ?
C3A C4A . 1.379(9) ?
C3A C7A . 1.529(11) ?
C4A C5A . 1.415(11) ?
C4A H4A . 0.9500 ?
C5A C6A . 1.406(10) ?
C5A C8A . 1.519(11) ?
C6A H6A . 0.9500 ?
C7A H7A1 . 0.9800 ?
C7A H7A2 . 0.9800 ?
C7A H7A3 . 0.9800 ?
C8A H8A1 . 0.9800 ?
C8A H8A2 . 0.9800 ?
C8A H8A3 . 0.9800 ?
Te1B C1B . 2.127(7) y
Te1B O1B . 2.398(6) y
Te1B Br1B . 2.4929(12) y
Te1B Br3B . 2.6584(10) y
Te1B Br2B . 2.6776(11) y
O1B N1B . 1.271(8) y
O2B N1B . 1.218(9) y
N1B C2B . 1.464(9) y
C1B C6B . 1.390(10) ?
C1B C2B . 1.397(11) ?
C2B C3B . 1.408(9) ?
C3B C4B . 1.401(12) ?
C3B C7B . 1.493(10) ?
C4B C5B . 1.367(11) ?
C4B H4B . 0.9500 ?
C5B C6B . 1.412(10) ?
C5B C8B . 1.482(11) ?
C6B H6B . 0.9500 ?
C7B H7B1 . 0.9800 ?
C7B H7B2 . 0.9800 ?
C7B H7B3 . 0.9800 ?
C8B H8B1 . 0.9800 ?
C8B H8B2 . 0.9800 ?
C8B H8B3 . 0.9800 ?

loop_
_geom_torsion_atom_site_label_1
_geom_torsion_atom_site_label_2
_geom_torsion_atom_site_label_3
_geom_torsion_atom_site_label_4
_geom_torsion
C1A Te1A O1A N1A 10.3(6)
Br1A Te1A O1A N1A 0.2(12)
Br2A Te1A O1A N1A -76.8(6)
Br3A Te1A O1A N1A 95.8(6)
Te1A O1A N1A O2A 167.4(6)
Te1A O1A N1A C2A -13.1(9)
O1A Te1A C1A C6A 172.7(7)
Br1A Te1A C1A C6A -9.8(6)
Br2A Te1A C1A C6A -101.5(6)
Br3A Te1A C1A C6A 82.1(6)
O1A Te1A C1A C2A -5.3(6)
Br1A Te1A C1A C2A 172.2(6)
Br2A Te1A C1A C2A 80.5(6)
Br3A Te1A C1A C2A -95.9(6)
C6A C1A C2A C3A 3.5(11)
Te1A C1A C2A C3A -178.5(5)
C6A C1A C2A N1A -177.0(7)
Te1A C1A C2A N1A 1.0(9)
O2A N1A C2A C3A 8.0(11)
O1A N1A C2A C3A -171.5(7)
O2A N1A C2A C1A -171.5(8)
O1A N1A C2A C1A 9.0(10)
C1A C2A C3A C4A -2.7(11)
N1A C2A C3A C4A 177.8(6)
C1A C2A C3A C7A 179.2(7)
N1A C2A C3A C7A -0.3(11)
C2A C3A C4A C5A 1.0(10)
C7A C3A C4A C5A 179.3(7)
C3A C4A C5A C6A -0.1(10)
C3A C4A C5A C8A -179.6(7)
C2A C1A C6A C5A -2.5(11)
Te1A C1A C6A C5A 179.5(5)
C4A C5A C6A C1A 0.9(11)
C8A C5A C6A C1A -179.7(7)
C1B Te1B O1B N1B 1.8(5)
Br1B Te1B O1B N1B 1.8(11)
Br3B Te1B O1B N1B 87.2(5)
Br2B Te1B O1B N1B -85.5(5)
Te1B O1B N1B O2B -177.6(6)
Te1B O1B N1B C2B 0.3(8)
O1B Te1B C1B C6B 176.2(6)
Br1B Te1B C1B C6B -3.8(6)
Br3B Te1B C1B C6B 88.7(6)
Br2B Te1B C1B C6B -95.2(6)
O1B Te1B C1B C2B -3.7(5)
Br1B Te1B C1B C2B 176.3(5)
Br3B Te1B C1B C2B -91.2(6)
Br2B Te1B C1B C2B 84.9(6)
C6B C1B C2B C3B 3.6(11)
Te1B C1B C2B C3B -176.5(6)
C6B C1B C2B N1B -174.7(6)
Te1B C1B C2B N1B 5.2(9)
O2B N1B C2B C1B 174.5(7)
O1B N1B C2B C1B -3.4(10)
O2B N1B C2B C3B -3.9(11)
O1B N1B C2B C3B 178.3(7)
C1B C2B C3B C4B -3.7(11)
N1B C2B C3B C4B 174.6(7)
C1B C2B C3B C7B 173.0(7)
N1B C2B C3B C7B -8.7(12)
C2B C3B C4B C5B 1.1(11)
C7B C3B C4B C5B -175.7(7)
C3B C4B C5B C6B 1.3(12)
C3B C4B C5B C8B -177.3(7)
C2B C1B C6B C5B -0.9(11)
Te1B C1B C6B C5B 179.2(5)
C4B C5B C6B C1B -1.4(11)
C8B C5B C6B C1B 177.2(7)
